data_4510139
loop_
_publ_author_name
'Henline, Kylie M.'
'Wang, Charles'
'Pike, Robert D.'
'Ahern, John C.'
'Sousa, Bryer'
'Patterson, Howard H.'
'Kerr, Andrew T.'
'Cahill, Christopher L.'

_publ_section_title
;
 Structure, Dynamics, and Photophysics in the Copper(I)
 Iodide--Tetrahydrothiophene System
;
_journal_issue 3
_journal_name_full 'Crystal Growth &amp; Design'
_journal_page_first 1449
_journal_paper_doi 10.1021/cg500005p
_journal_volume 14
_journal_year 2014
_chemical_formula_moiety 'C8 H0 Cu4 I4 S2'
_chemical_formula_sum 'C8 H16 Cu4 I4 S2'
_chemical_formula_weight 938.09
_chemical_name_systematic
;
 ?
;
_space_group_crystal_system orthorhombic
_space_group_IT_number 19
_space_group_name_Hall 'P 2ac 2ab'
_space_group_name_H-M_alt 'P 21 21 21'
_symmetry_space_group_name_Hall 'P 2ac 2ab'
_symmetry_space_group_name_H-M 'P 21 21 21'
_atom_sites_solution_hydrogens geom
_audit_creation_method SHELXL-2013
_cell_angle_alpha 90
_cell_angle_beta 90
_cell_angle_gamma 90
_cell_formula_units_Z 4
_cell_length_a 11.7527(2)
_cell_length_b 11.8972(2)
_cell_length_c 13.3762(2)
_cell_measurement_reflns_used 9989
_cell_measurement_temperature 100(2)
_cell_measurement_theta_max 68.32
_cell_measurement_theta_min 4.97
_cell_volume 1870.32(5)
_computing_cell_refinement 'SAINTPLUS (Bruker AXS, 2004)'
_computing_data_collection 'APEX2 (Bruker AXS, 2004)'
_computing_data_reduction SAINTPLUS
_computing_molecular_graphics 'SHELXLE (Hubschle, 2011)'
_computing_publication_material 'Mercury 3.1 (CCDC, 2013)'
_computing_structure_refinement 'SHELXL-2013 (Sheldrick, 2013)'
_computing_structure_solution 'SHELXS97 (Sheldrick, 1997)'
_diffrn_ambient_temperature 100(2)
_diffrn_measured_fraction_theta_full 0.982
_diffrn_measured_fraction_theta_max 0.999
_diffrn_measurement_device_type 'Bruker APEX-II CCD'
_diffrn_measurement_method '\f and \w scans'
_diffrn_radiation_monochromator graphite
_diffrn_radiation_source 'sealed tube'
_diffrn_radiation_type CuK\a
_diffrn_radiation_wavelength 1.54178
_diffrn_reflns_av_R_equivalents 0.0832
_diffrn_reflns_av_unetI/netI 0.0570
_diffrn_reflns_Laue_measured_fraction_full 0.982
_diffrn_reflns_Laue_measured_fraction_max 0.999
_diffrn_reflns_limit_h_max 12
_diffrn_reflns_limit_h_min -14
_diffrn_reflns_limit_k_max 13
_diffrn_reflns_limit_k_min -14
_diffrn_reflns_limit_l_max 15
_diffrn_reflns_limit_l_min -15
_diffrn_reflns_number 17331
_diffrn_reflns_point_group_measured_fraction_full 0.983
_diffrn_reflns_point_group_measured_fraction_max 0.999
_diffrn_reflns_theta_full 67.679
_diffrn_reflns_theta_max 66.992
_diffrn_reflns_theta_min 4.975
_exptl_absorpt_coefficient_mu 58.888
_exptl_absorpt_correction_T_max 0.0637
_exptl_absorpt_correction_T_min 0.0027
_exptl_absorpt_correction_type numerical
_exptl_absorpt_process_details 'SADABS (Sheldrick, 2004)'
_exptl_crystal_colour colourless
_exptl_crystal_density_diffrn 3.331
_exptl_crystal_description octahedron
_exptl_crystal_F_000 1696
_exptl_crystal_size_max 0.350
_exptl_crystal_size_mid 0.252
_exptl_crystal_size_min 0.228
_refine_diff_density_max 2.858
_refine_diff_density_min -1.584
_refine_diff_density_rms 0.371
_refine_ls_abs_structure_details
;
 Refined as an inversion twin.
;
_refine_ls_abs_structure_Flack 0.138(12)
_refine_ls_extinction_method none
_refine_ls_goodness_of_fit_ref 1.080
_refine_ls_hydrogen_treatment constr
_refine_ls_matrix_type full
_refine_ls_number_parameters 146
_refine_ls_number_reflns 3228
_refine_ls_number_restraints 70
_refine_ls_restrained_S_all 1.069
_refine_ls_R_factor_all 0.0462
_refine_ls_R_factor_gt 0.0458
_refine_ls_shift/su_max 0.000
_refine_ls_shift/su_mean 0.000
_refine_ls_structure_factor_coef Fsqd
_refine_ls_weighting_details
;
 w=1/[\s^2^(Fo^2^)+(0.0793P)^2^+8.8109P]
 where P=(Fo^2^+2Fc^2^)/3
;
_refine_ls_weighting_scheme calc
_refine_ls_wR_factor_gt 0.1166
_refine_ls_wR_factor_ref 0.1169
_reflns_Friedel_coverage 0.745
_reflns_Friedel_fraction_full 0.983
_reflns_Friedel_fraction_max 0.999
_reflns_number_gt 3193
_reflns_number_total 3228
_reflns_threshold_expression 'I > 2\s(I)'
_cod_data_source_file cg500005p_si_004.cif
_cod_data_source_block P212121
_cod_database_code 4510139
_shelx_space_group_comment
;
The symmetry employed for this shelxl refinement is uniquely defined
by the following loop, which should always be used as a source of
symmetry information in preference to the above space-group names.
They are only intended as comments.
;
_shelx_estimated_absorpt_t_min 0.018
_shelx_estimated_absorpt_t_max 0.026
_shelxl_version_number 2013-2

loop_
_space_group_symop_operation_xyz
'x, y, z'
'-x+1/2, -y, z+1/2'
'-x, y+1/2, -z+1/2'
'x+1/2, -y+1/2, -z'

loop_
_atom_site_label
_atom_site_type_symbol
_atom_site_fract_x
_atom_site_fract_y
_atom_site_fract_z
_atom_site_U_iso_or_equiv
_atom_site_adp_type
_atom_site_occupancy
_atom_site_site_symmetry_order
_atom_site_calc_flag
_atom_site_refinement_flags_posn
_atom_site_refinement_flags_adp
I1 I 0.33089(8) 0.15954(8) 0.70024(7) 0.0103(2) Uani 1 1 d . .
I2 I 0.45367(8) 0.40737(8) 0.93427(7) 0.0106(2) Uani 1 1 d . .
I3 I 0.31220(8) 0.08902(8) 1.02379(6) 0.0103(2) Uani 1 1 d . .
I4 I 0.64840(7) 0.09159(8) 0.85351(7) 0.0111(2) Uani 1 1 d . .
Cu1 Cu 0.5080(2) 0.25723(18) 0.79204(17) 0.0116(5) Uani 1 1 d . .
Cu2 Cu 0.3056(2) 0.24792(19) 0.88258(17) 0.0114(5) Uani 1 1 d . .
Cu3 Cu 0.4278(2) 0.05271(19) 0.85353(17) 0.0125(5) Uani 1 1 d . .
Cu4 Cu 0.5042(2) 0.20111(19) 0.98356(17) 0.0117(5) Uani 1 1 d . .
S1 S 0.6017(3) 0.3627(3) 0.6720(3) 0.0090(7) Uani 1 1 d . U
C1 C 0.5937(12) 0.2861(13) 0.5554(12) 0.0119(14) Uani 1 1 d D U
H1A H 0.5225 0.2418 0.5515 0.014 Uiso 1 1 calc R U
H1B H 0.5972 0.3379 0.4976 0.014 Uiso 1 1 calc R U
C2 C 0.6978(12) 0.2089(14) 0.5578(13) 0.017(3) Uani 1 1 d D U
H2A H 0.7133 0.1776 0.4906 0.021 Uiso 1 1 calc R U
H2B H 0.6858 0.1459 0.6051 0.021 Uiso 1 1 calc R U
C3 C 0.7971(13) 0.2841(13) 0.5928(11) 0.013(3) Uani 1 1 d D U
H3A H 0.8654 0.2383 0.6075 0.016 Uiso 1 1 calc R U
H3B H 0.8167 0.3401 0.5408 0.016 Uiso 1 1 calc R U
C4 C 0.7536(13) 0.3425(13) 0.6878(11) 0.0119(14) Uani 1 1 d D U
H4A H 0.7921 0.4158 0.6969 0.014 Uiso 1 1 calc R U
H4B H 0.7689 0.2953 0.7473 0.014 Uiso 1 1 calc R U
S2 S 0.1230(3) 0.3230(3) 0.8815(3) 0.0088(7) Uani 1 1 d . U
C5 C 0.0487(14) 0.2920(12) 0.7646(11) 0.0119(14) Uani 1 1 d D U
H5A H 0.0794 0.2229 0.7335 0.014 Uiso 1 1 calc R U
H5B H -0.0338 0.2818 0.7766 0.014 Uiso 1 1 calc R U
C6 C 0.0705(14) 0.3945(12) 0.6978(11) 0.013(3) Uani 1 1 d D U
H6A H 0.1482 0.3916 0.6693 0.016 Uiso 1 1 calc R U
H6B H 0.0149 0.3968 0.6422 0.016 Uiso 1 1 calc R U
C7 C 0.0568(14) 0.4977(13) 0.7653(11) 0.015(3) Uani 1 1 d D U
H7A H -0.0239 0.5079 0.7845 0.018 Uiso 1 1 calc R U
H7B H 0.0832 0.5663 0.7306 0.018 Uiso 1 1 calc R U
C8 C 0.1308(14) 0.4739(13) 0.8584(11) 0.0119(14) Uani 1 1 d D U
H8A H 0.1015 0.5161 0.9168 0.014 Uiso 1 1 calc R U
H8B H 0.2105 0.4969 0.8461 0.014 Uiso 1 1 calc R U

loop_
_atom_site_aniso_label
_atom_site_aniso_U_11
_atom_site_aniso_U_22
_atom_site_aniso_U_33
_atom_site_aniso_U_23
_atom_site_aniso_U_13
_atom_site_aniso_U_12
I1 0.0081(5) 0.0169(5) 0.0060(4) -0.0013(3) -0.0008(3) 0.0001(4)
I2 0.0083(4) 0.0131(5) 0.0105(5) -0.0014(4) -0.0008(3) 0.0002(4)
I3 0.0081(5) 0.0152(5) 0.0075(4) 0.0008(3) 0.0019(3) -0.0004(4)
I4 0.0064(4) 0.0182(5) 0.0086(4) 0.0005(4) 0.0019(3) 0.0032(4)
Cu1 0.0088(11) 0.0168(11) 0.0092(11) 0.0012(8) 0.0016(9) -0.0006(9)
Cu2 0.0071(11) 0.0172(11) 0.0099(11) -0.0003(8) -0.0001(9) 0.0025(8)
Cu3 0.0127(11) 0.0146(11) 0.0101(11) -0.0004(8) 0.0019(9) -0.0011(9)
Cu4 0.0101(11) 0.0172(11) 0.0077(11) 0.0009(8) -0.0040(9) -0.0005(9)
S1 0.0057(16) 0.0157(16) 0.0054(16) -0.0003(12) 0.0010(13) -0.0002(13)
C1 0.009(3) 0.020(3) 0.007(3) -0.001(2) -0.003(3) -0.002(3)
C2 0.012(6) 0.023(6) 0.017(7) -0.005(5) -0.004(5) 0.004(5)
C3 0.010(6) 0.019(7) 0.009(6) 0.000(5) -0.004(4) 0.003(5)
C4 0.009(3) 0.020(3) 0.007(3) -0.001(2) -0.003(3) -0.002(3)
S2 0.0029(15) 0.0152(16) 0.0081(16) -0.0002(13) 0.0003(13) -0.0008(12)
C5 0.009(3) 0.020(3) 0.007(3) -0.001(2) -0.003(3) -0.002(3)
C6 0.013(7) 0.021(6) 0.005(5) 0.002(4) 0.006(5) 0.000(5)
C7 0.011(7) 0.022(6) 0.013(6) 0.002(5) 0.000(5) -0.002(5)
C8 0.009(3) 0.020(3) 0.007(3) -0.001(2) -0.003(3) -0.002(3)

loop_
_atom_type_symbol
_atom_type_description
_atom_type_scat_dispersion_real
_atom_type_scat_dispersion_imag
_atom_type_scat_source
C C 0.0181 0.0091 'International Tables Vol C Tables 4.2.6.8 and 6.1.1.4'
H H 0.0000 0.0000 'International Tables Vol C Tables 4.2.6.8 and 6.1.1.4'
S S 0.3331 0.5567 'International Tables Vol C Tables 4.2.6.8 and 6.1.1.4'
Cu Cu -1.9646 0.5888 'International Tables Vol C Tables 4.2.6.8 and 6.1.1.4'
I I -0.3257 6.8362 'International Tables Vol C Tables 4.2.6.8 and 6.1.1.4'

loop_
_geom_angle_atom_site_label_1
_geom_angle_atom_site_label_2
_geom_angle_atom_site_label_3
_geom_angle
_geom_angle_site_symmetry_1
_geom_angle_site_symmetry_3
Cu3 I1 Cu2 62.20(7) . .
Cu3 I1 Cu1 61.52(7) . .
Cu2 I1 Cu1 59.88(7) . .
Cu4 I2 Cu2 62.94(7) . .
Cu4 I2 Cu1 59.97(7) . .
Cu2 I2 Cu1 59.90(7) . .
Cu2 I3 Cu4 61.98(7) . .
Cu2 I3 Cu3 61.94(7) . .
Cu4 I3 Cu3 58.88(7) . .
Cu3 I4 Cu1 61.73(7) . .
Cu3 I4 Cu4 58.51(7) . .
Cu1 I4 Cu4 58.07(7) . .
S1 Cu1 Cu4 144.61(14) . .
S1 Cu1 Cu2 139.47(14) . .
Cu4 Cu1 Cu2 62.36(9) . .
S1 Cu1 I1 106.65(12) . .
Cu4 Cu1 I1 108.71(9) . .
Cu2 Cu1 I1 59.89(7) . .
S1 Cu1 I2 104.11(12) . .
Cu4 Cu1 I2 58.57(7) . .
Cu2 Cu1 I2 59.67(7) . .
I1 Cu1 I2 115.33(9) . .
S1 Cu1 I4 108.42(13) . .
Cu4 Cu1 I4 62.05(7) . .
Cu2 Cu1 I4 112.09(9) . .
I1 Cu1 I4 107.31(8) . .
I2 Cu1 I4 114.53(9) . .
S1 Cu1 Cu3 148.64(14) . .
Cu4 Cu1 Cu3 58.61(8) . .
Cu2 Cu1 Cu3 61.32(9) . .
I1 Cu1 Cu3 58.99(7) . .
I2 Cu1 Cu3 107.25(9) . .
I4 Cu1 Cu3 57.96(7) . .
S2 Cu2 I2 109.32(12) . .
S2 Cu2 Cu1 143.43(14) . .
I2 Cu2 Cu1 60.44(7) . .
S2 Cu2 I1 104.37(12) . .
I2 Cu2 I1 116.35(9) . .
Cu1 Cu2 I1 60.23(7) . .
S2 Cu2 I3 107.66(12) . .
I2 Cu2 I3 107.51(8) . .
Cu1 Cu2 I3 108.87(9) . .
I1 Cu2 I3 111.30(8) . .
S2 Cu2 Cu4 149.70(14) . .
I2 Cu2 Cu4 57.53(7) . .
Cu1 Cu2 Cu4 58.38(8) . .
I1 Cu2 Cu4 105.87(9) . .
I3 Cu2 Cu4 59.05(7) . .
S2 Cu2 Cu3 143.48(14) . .
I2 Cu2 Cu3 107.19(9) . .
Cu1 Cu2 Cu3 60.48(8) . .
I1 Cu2 Cu3 58.82(7) . .
I3 Cu2 Cu3 59.27(7) . .
Cu4 Cu2 Cu3 57.13(8) . .
S1 Cu3 I4 108.64(13) 3_646 .
S1 Cu3 Cu4 143.45(14) 3_646 .
I4 Cu3 Cu4 63.07(8) . .
S1 Cu3 I1 106.74(12) 3_646 .
I4 Cu3 I1 109.67(8) . .
Cu4 Cu3 I1 109.48(10) . .
S1 Cu3 I3 101.91(12) 3_646 .
I4 Cu3 I3 118.02(9) . .
Cu4 Cu3 I3 60.35(7) . .
I1 Cu3 I3 111.03(9) . .
S1 Cu3 Cu1 151.26(14) 3_646 .
I4 Cu3 Cu1 60.31(7) . .
Cu4 Cu3 Cu1 59.03(8) . .
I1 Cu3 Cu1 59.49(7) . .
I3 Cu3 Cu1 106.62(9) . .
S1 Cu3 Cu2 139.95(14) 3_646 .
I4 Cu3 Cu2 111.40(9) . .
Cu4 Cu3 Cu2 61.36(8) . .
I1 Cu3 Cu2 58.98(7) . .
I3 Cu3 Cu2 58.79(7) . .
Cu1 Cu3 Cu2 58.20(8) . .
S2 Cu4 I2 117.00(13) 4_557 .
S2 Cu4 Cu3 129.86(14) 4_557 .
I2 Cu4 Cu3 112.68(10) . .
S2 Cu4 Cu1 141.34(15) 4_557 .
I2 Cu4 Cu1 61.46(7) . .
Cu3 Cu4 Cu1 62.37(9) . .
S2 Cu4 I3 106.95(12) 4_557 .
I2 Cu4 I3 109.11(9) . .
Cu3 Cu4 I3 60.77(7) . .
Cu1 Cu4 I3 109.53(10) . .
S2 Cu4 Cu2 157.61(14) 4_557 .
I2 Cu4 Cu2 59.53(7) . .
Cu3 Cu4 Cu2 61.52(8) . .
Cu1 Cu4 Cu2 59.25(8) . .
I3 Cu4 Cu2 58.96(7) . .
S2 Cu4 I4 93.64(12) 4_557 .
I2 Cu4 I4 115.16(9) . .
Cu3 Cu4 I4 58.42(7) . .
Cu1 Cu4 I4 59.88(7) . .
I3 Cu4 I4 114.19(9) . .
Cu2 Cu4 I4 107.89(9) . .
C1 S1 C4 94.9(7) . .
C1 S1 Cu3 111.0(5) . 3_656
C4 S1 Cu3 107.1(5) . 3_656
C1 S1 Cu1 107.4(5) . .
C4 S1 Cu1 108.4(5) . .
Cu3 S1 Cu1 124.08(18) 3_656 .
C2 C1 S1 104.0(10) . .
C2 C1 H1A 110.9 . .
S1 C1 H1A 110.9 . .
C2 C1 H1B 110.9 . .
S1 C1 H1B 110.9 . .
H1A C1 H1B 109.0 . .
C1 C2 C3 105.2(12) . .
C1 C2 H2A 110.7 . .
C3 C2 H2A 110.7 . .
C1 C2 H2B 110.7 . .
C3 C2 H2B 110.7 . .
H2A C2 H2B 108.8 . .
C4 C3 C2 105.1(12) . .
C4 C3 H3A 110.7 . .
C2 C3 H3A 110.7 . .
C4 C3 H3B 110.7 . .
C2 C3 H3B 110.7 . .
H3A C3 H3B 108.8 . .
C3 C4 S1 106.9(10) . .
C3 C4 H4A 110.3 . .
S1 C4 H4A 110.3 . .
C3 C4 H4B 110.3 . .
S1 C4 H4B 110.3 . .
H4A C4 H4B 108.6 . .
C8 S2 C5 94.5(6) . .
C8 S2 Cu4 106.6(5) . 4_457
C5 S2 Cu4 110.9(5) . 4_457
C8 S2 Cu2 109.5(5) . .
C5 S2 Cu2 111.6(5) . .
Cu4 S2 Cu2 120.47(17) 4_457 .
C6 C5 S2 105.0(10) . .
C6 C5 H5A 110.7 . .
S2 C5 H5A 110.7 . .
C6 C5 H5B 110.7 . .
S2 C5 H5B 110.7 . .
H5A C5 H5B 108.8 . .
C7 C6 C5 106.0(11) . .
C7 C6 H6A 110.5 . .
C5 C6 H6A 110.5 . .
C7 C6 H6B 110.5 . .
C5 C6 H6B 110.5 . .
H6A C6 H6B 108.7 . .
C6 C7 C8 105.6(12) . .
C6 C7 H7A 110.6 . .
C8 C7 H7A 110.6 . .
C6 C7 H7B 110.6 . .
C8 C7 H7B 110.6 . .
H7A C7 H7B 108.7 . .
C7 C8 S2 106.7(10) . .
C7 C8 H8A 110.4 . .
S2 C8 H8A 110.4 . .
C7 C8 H8B 110.4 . .
S2 C8 H8B 110.4 . .
H8A C8 H8B 108.6 . .

loop_
_geom_bond_atom_site_label_1
_geom_bond_atom_site_label_2
_geom_bond_distance
_geom_bond_site_symmetry_2
I1 Cu3 2.668(3) .
I1 Cu2 2.673(2) .
I1 Cu1 2.682(2) .
I2 Cu4 2.610(2) .
I2 Cu2 2.666(2) .
I2 Cu1 2.687(2) .
I3 Cu2 2.674(2) .
I3 Cu4 2.676(3) .
I3 Cu3 2.687(2) .
I4 Cu3 2.633(3) .
I4 Cu1 2.699(2) .
I4 Cu4 2.756(3) .
Cu1 S1 2.317(4) .
Cu1 Cu4 2.648(3) .
Cu1 Cu2 2.672(3) .
Cu1 Cu3 2.736(3) .
Cu2 S2 2.325(4) .
Cu2 Cu4 2.754(3) .
Cu2 Cu3 2.759(3) .
Cu3 S1 2.312(4) 3_646
Cu3 Cu4 2.636(3) .
Cu4 S2 2.300(4) 4_557
S1 C1 1.809(16) .
S1 C4 1.813(15) .
S1 Cu3 2.312(4) 3_656
C1 C2 1.530(16) .
C1 H1A 0.9900 .
C1 H1B 0.9900 .
C2 C3 1.543(19) .
C2 H2A 0.9900 .
C2 H2B 0.9900 .
C3 C4 1.537(16) .
C3 H3A 0.9900 .
C3 H3B 0.9900 .
C4 H4A 0.9900 .
C4 H4B 0.9900 .
S2 C8 1.823(15) .
S2 C5 1.827(15) .
S2 Cu4 2.300(4) 4_457
C5 C6 1.534(16) .
C5 H5A 0.9900 .
C5 H5B 0.9900 .
C6 C7 1.533(19) .
C6 H6A 0.9900 .
C6 H6B 0.9900 .
C7 C8 1.545(16) .
C7 H7A 0.9900 .
C7 H7B 0.9900 .
C8 H8A 0.9900 .
C8 H8B 0.9900 .

loop_
_geom_torsion_atom_site_label_1
_geom_torsion_atom_site_label_2
_geom_torsion_atom_site_label_3
_geom_torsion_atom_site_label_4
_geom_torsion
_geom_torsion_site_symmetry_1
C4 S1 C1 C2 23.0(12) .
Cu3 S1 C1 C2 133.5(9) 3_656
Cu1 S1 C1 C2 -88.0(10) .
S1 C1 C2 C3 -45.5(14) .
C1 C2 C3 C4 50.8(16) .
C2 C3 C4 S1 -32.5(14) .
C1 S1 C4 C3 5.6(12) .
Cu3 S1 C4 C3 -108.1(10) 3_656
Cu1 S1 C4 C3 115.8(10) .
C8 S2 C5 C6 19.1(11) .
Cu4 S2 C5 C6 128.9(9) 4_457
Cu2 S2 C5 C6 -93.8(10) .
S2 C5 C6 C7 -42.3(14) .
C5 C6 C7 C8 49.9(16) .
C6 C7 C8 S2 -34.4(15) .
C5 S2 C8 C7 8.7(12) .
Cu4 S2 C8 C7 -104.6(10) 4_457
Cu2 S2 C8 C7 123.5(10) .
